data_1536966
loop_
_publ_author_name
'Zaremba, V.'
'Rodewald, U.'
'Kaczorowski, D.'
'Hoffmann, R.D.'
'Kal'ichak, Ya.M.'
'Galadzhun, Ya.V.'
'Poettgen, R.'

_publ_section_title
;
 Ternary indides RE4 Pd10 In21 (RE= La, Ce, Pr, Nd, Sm) - synthesis,
 structure, and physical properties
;
_journal_name_full 'Zeitschrift fuer Anorganische und Allgemeine Chemie'
_journal_page_first 434
_journal_page_last 442
_journal_volume 629
_journal_year 2002
_chemical_formula_sum 'In21 Pd10 Sm4'
_chemical_name_systematic 'Sm4 Pd10 In21'
_space_group_IT_number 12
_symmetry_space_group_name_Hall '-C 2y'
_symmetry_space_group_name_H-M 'C 1 2/m 1'
_cell_angle_alpha 90
_cell_angle_beta 133.16
_cell_angle_gamma 90
_cell_formula_units_Z 2
_cell_length_a 22.956
_cell_length_b 4.4707
_cell_length_c 19.357
_cell_volume 1449.116
_citation_journal_id_ASTM ZAACAB
_cod_data_source_file Zaremba_ZAACAB_2002_849.cif
_cod_data_source_block In21Pd10Sm4
_cod_database_code 1536966

loop_
_symmetry_equiv_pos_as_xyz
x,y,z
-x,y,-z
-x,-y,-z
x,-y,z
x+1/2,y+1/2,z
-x+1/2,y+1/2,-z
-x+1/2,-y+1/2,-z
x+1/2,-y+1/2,z

loop_
_atom_site_label
_atom_site_type_symbol
_atom_site_fract_x
_atom_site_fract_y
_atom_site_fract_z
_atom_site_occupancy
_atom_site_U_iso_or_equiv
In8 In 0.4137 0 0.7992 1 0.0
In10 In 0.69734 0 0.4957 1 0.0
Pd5 Pd 0.18231 0 0.68873 1 0.0
Pd1 Pd 0.13565 0 0.8861 1 0.0
Sm1 Sm 0.90382 0 0.67505 1 0.0
In2 In 0.06269 0 0.95 1 0.0
In6 In 0.58268 0 0.59389 1 0.0
In11 In 0.7008 0 1.00024 1 0.0
Sm2 Sm 0.71071 0 0.83273 1 0.0
Pd4 Pd 0.46818 0 0.6064 1 0.0
Pd2 Pd 0.9121 0 0.8866 1 0.0
Pd3 Pd 0.26812 0 0.6152 1 0.0
In7 In 0.54303 0 0.79524 1 0.0
In3 In 0.32795 0 0.86993 1 0.0
In1 In 0 0.5 0 1 0.0
In5 In 0.06779 0 0.69914 1 0.0
In4 In 0.76714 0 0.70335 1 0.0
In9 In 0.10468 0 0.50332 1 0.0
